data_4506988
loop_
_publ_author_name
'Stevenson, Kristina A.'
'Melan, Caroline F. C.'
'Fleischel, Olivier'
'Wang, Ruiyao'
'Petitjean, Anne'

_publ_section_title
;
 Solid-State Self-Assembly of Triazolylpyridine-Based Helicates and
 Mesocate: Control of the Metal--Metal Distances
;
_journal_issue 11
_journal_name_full 'Crystal Growth &amp; Design'
_journal_page_first 5169
_journal_paper_doi 10.1021/cg301197w
_journal_volume 12
_journal_year 2012
_chemical_formula_sum 'C93 H92.5 B4 F16 Fe2 N26.5 O2.5'
_chemical_formula_weight 2080.38
_chemical_name_systematic
;

 ?

;
_space_group_IT_number 15
_symmetry_cell_setting monoclinic
_symmetry_space_group_name_Hall '-C 2yc'
_symmetry_space_group_name_H-M 'C 1 2/c 1'
_atom_sites_solution_hydrogens geom
_atom_sites_solution_primary direct
_atom_sites_solution_secondary difmap
_audit_creation_method SHELXL-97
_cell_angle_alpha 90.00
_cell_angle_beta 108.648(3)
_cell_angle_gamma 90.00
_cell_formula_units_Z 8
_cell_length_a 51.649(3)
_cell_length_b 14.9251(8)
_cell_length_c 26.5830(15)
_cell_measurement_reflns_used 7104
_cell_measurement_temperature 180(2)
_cell_measurement_theta_max 21.80
_cell_measurement_theta_min 2.40
_cell_volume 19416.1(19)
_computing_cell_refinement 'Bruker SAINT'
_computing_data_collection 'Bruker APEX2'
_computing_data_reduction 'Bruker SAINT'
_computing_molecular_graphics 'Bruker SHELXTL'
_computing_publication_material 'Bruker SHELXTL'
_computing_structure_refinement 'SHELXL-97 (Sheldrick, 1997)'
_computing_structure_solution 'SHELXS-97 (Sheldrick, 1990)'
_diffrn_ambient_temperature 180(2)
_diffrn_measured_fraction_theta_full 1.000
_diffrn_measured_fraction_theta_max 1.000
_diffrn_measurement_device_type 'Bruker APEX-II CCD'
_diffrn_measurement_method '\f and \w scans'
_diffrn_radiation_monochromator graphite
_diffrn_radiation_source 'fine-focus sealed tube'
_diffrn_radiation_type MoK\a
_diffrn_radiation_wavelength 0.71073
_diffrn_reflns_av_R_equivalents 0.1134
_diffrn_reflns_av_sigmaI/netI 0.1115
_diffrn_reflns_limit_h_max 63
_diffrn_reflns_limit_h_min -63
_diffrn_reflns_limit_k_max 18
_diffrn_reflns_limit_k_min -16
_diffrn_reflns_limit_l_max 32
_diffrn_reflns_limit_l_min -32
_diffrn_reflns_number 86864
_diffrn_reflns_theta_full 26.00
_diffrn_reflns_theta_max 26.00
_diffrn_reflns_theta_min 1.43
_diffrn_standards_number 0
_exptl_absorpt_coefficient_mu 0.394
_exptl_absorpt_correction_T_max 0.9433
_exptl_absorpt_correction_T_min 0.9254
_exptl_absorpt_correction_type multi-scan
_exptl_crystal_colour pink
_exptl_crystal_density_diffrn 1.423
_exptl_crystal_density_method 'not measured'
_exptl_crystal_description block
_exptl_crystal_F_000 8576
_exptl_crystal_size_max 0.20
_exptl_crystal_size_mid 0.20
_exptl_crystal_size_min 0.15
_platon_squeeze_details
;
Difference electron density maps revealed the presence of disordered 
lattice solvate molecules, CH3CN and Et2O, which were ultimately modeled
through the use of the SQUEEZE subroutine of the PLATON software suite. 
PLATON Reference: P. v.d. Sluis & A.L. Spek. Acta Cryst. (1990), A46, 194. 
One big solvent accessible void per lattice were found, comprising a 
total volume of 5771 A3 and contributing a total of 1231 electrons. 
The void was thus assigned to 20 CH3CN and 20 Et2O, which 
contribute 20 x (22 + 42) = 1280 electrons, and ocuppy about 3200 A3 in space. 
The larger volume of the void may be a result of the disorder. The
contributions have been included in all derived crystal quantities 
although the precise composition of the lattice solvate is somewhat 
speculative.
;
_refine_diff_density_max 1.301
_refine_diff_density_min -0.604
_refine_diff_density_rms 0.108
_refine_ls_extinction_method none
_refine_ls_goodness_of_fit_ref 0.929
_refine_ls_hydrogen_treatment constr
_refine_ls_matrix_type full
_refine_ls_number_parameters 1078
_refine_ls_number_reflns 19070
_refine_ls_number_restraints 21
_refine_ls_restrained_S_all 0.931
_refine_ls_R_factor_all 0.1493
_refine_ls_R_factor_gt 0.0890
_refine_ls_shift/su_max 0.001
_refine_ls_shift/su_mean 0.000
_refine_ls_structure_factor_coef Fsqd
_refine_ls_weighting_details 'calc w=1/[\s^2^(Fo^2^)+(0.1473P)^2^+0.0000P] where P=(Fo^2^+2Fc^2^)/3'
_refine_ls_weighting_scheme calc
_refine_ls_wR_factor_gt 0.2294
_refine_ls_wR_factor_ref 0.2585
_reflns_number_gt 9090
_reflns_number_total 19070
_reflns_threshold_expression >2sigma(I)
_cod_data_source_file cg301197w_si_006.cif
_cod_data_source_block ap35a
_cod_depositor_comments
;
The following automatic conversions were performed:

'_symmetry_cell_setting' value 'Monoclinic' changed to 'monoclinic'
according to /home/saulius/struct/CIF-dictionaries/cif_core.dic
dictionary named 'cif_core.dic' version 2.4.2 from 2011-04-26.

Automatic conversion script
Id: cif_fix_values 1891 2012-01-12 08:04:46Z andrius 
;
_cod_original_sg_symbol_H-M C2/c
_cod_original_formula_sum 'C93 H92.50 B4 F16 Fe2 N26.50 O2.50'
_cod_database_code 4506988

loop_
_symmetry_equiv_pos_as_xyz
'x, y, z'
'-x, y, -z+1/2'
'x+1/2, y+1/2, z'
'-x+1/2, y+1/2, -z+1/2'
'-x, -y, -z'
'x, -y, z-1/2'
'-x+1/2, -y+1/2, -z'
'x+1/2, -y+1/2, z-1/2'

loop_
_atom_site_label
_atom_site_type_symbol
_atom_site_fract_x
_atom_site_fract_y
_atom_site_fract_z
_atom_site_U_iso_or_equiv
_atom_site_adp_type
_atom_site_occupancy
_atom_site_symmetry_multiplicity
_atom_site_calc_flag
_atom_site_refinement_flags
_atom_site_disorder_assembly
_atom_site_disorder_group
Fe1 Fe 0.082065(13) 0.77169(5) 0.47882(3) 0.0397(2) Uani 1 1 d . . .
Fe2 Fe 0.169619(13) 0.73129(5) 1.01023(3) 0.0387(2) Uani 1 1 d . . .
N1 N 0.09435(8) 0.6777(3) 0.43764(16) 0.0401(9) Uani 1 1 d . . .
N2 N 0.11975(8) 0.7611(3) 0.52431(16) 0.0391(9) Uani 1 1 d . . .
N3 N 0.13493(8) 0.8011(3) 0.56790(16) 0.0447(10) Uani 1 1 d . . .
N4 N 0.16009(8) 0.7656(3) 0.57873(17) 0.0447(10) Uani 1 1 d . . .
N5 N 0.19570(8) 0.5469(3) 0.92470(16) 0.0426(10) Uani 1 1 d . . .
N6 N 0.17423(8) 0.5925(3) 0.93067(16) 0.0419(10) Uani 1 1 d . . .
N7 N 0.18464(7) 0.6465(3) 0.97104(15) 0.0367(9) Uani 1 1 d . . .
N8 N 0.20911(8) 0.7415(3) 1.05438(15) 0.0383(9) Uani 1 1 d . . .
N9 N 0.09178(8) 0.8753(3) 0.44180(15) 0.0380(9) Uani 1 1 d . . .
N10 N 0.07377(8) 0.8667(3) 0.52042(15) 0.0386(9) Uani 1 1 d . . .
N11 N 0.06383(8) 0.8690(3) 0.56050(15) 0.0418(10) Uani 1 1 d . . .
N12 N 0.06265(8) 0.9566(3) 0.57116(16) 0.0412(10) Uani 1 1 d . . .
N13 N 0.18068(8) 0.9345(3) 0.91886(16) 0.0450(10) Uani 1 1 d . . .
N14 N 0.18148(8) 0.8456(3) 0.92693(16) 0.0417(10) Uani 1 1 d . . .
N15 N 0.17345(8) 0.8338(3) 0.96935(16) 0.0400(10) Uani 1 1 d . . .
N16 N 0.15806(7) 0.8254(3) 1.05091(15) 0.0389(9) Uani 1 1 d . . .
N17 N 0.04302(8) 0.7715(3) 0.43281(16) 0.0427(10) Uani 1 1 d . . .
N18 N 0.06849(8) 0.6803(3) 0.51539(15) 0.0387(9) Uani 1 1 d . . .
N19 N 0.07983(8) 0.6262(3) 0.55507(17) 0.0447(10) Uani 1 1 d . . .
N20 N 0.05904(9) 0.5787(3) 0.56185(16) 0.0481(11) Uani 1 1 d . . .
N21 N 0.09042(8) 0.7067(3) 0.91986(17) 0.0455(10) Uani 1 1 d . . .
N22 N 0.11423(8) 0.7508(3) 0.92793(17) 0.0456(11) Uani 1 1 d . . .
N23 N 0.13207(8) 0.7095(3) 0.96894(15) 0.0396(10) Uani 1 1 d . . .
N24 N 0.16192(9) 0.6290(3) 1.05222(16) 0.0432(10) Uani 1 1 d . . .
C1 C 0.07948(11) 0.6357(4) 0.3942(2) 0.0496(13) Uani 1 1 d . . .
H1A H 0.0610 0.6538 0.3783 0.060 Uiso 1 1 calc R . .
C2 C 0.08934(12) 0.5675(4) 0.3712(2) 0.0547(14) Uani 1 1 d . . .
H2A H 0.0778 0.5376 0.3407 0.066 Uiso 1 1 calc R . .
C3 C 0.11679(11) 0.5429(4) 0.3935(2) 0.0516(14) Uani 1 1 d . . .
H3A H 0.1245 0.4979 0.3774 0.062 Uiso 1 1 calc R . .
C4 C 0.13214(11) 0.5841(4) 0.4384(2) 0.0506(14) Uani 1 1 d . . .
H4A H 0.1505 0.5664 0.4553 0.061 Uiso 1 1 calc R . .
C5 C 0.12090(10) 0.6516(3) 0.45935(19) 0.0417(12) Uani 1 1 d . . .
C6 C 0.13523(10) 0.7018(4) 0.5079(2) 0.0459(13) Uani 1 1 d . . .
C7 C 0.16119(10) 0.7046(4) 0.5431(2) 0.0457(13) Uani 1 1 d . . .
H7A H 0.1766 0.6705 0.5422 0.055 Uiso 1 1 calc R . .
C8 C 0.18150(11) 0.7940(4) 0.6270(2) 0.0513(14) Uani 1 1 d . . .
H8A H 0.1793 0.8586 0.6330 0.062 Uiso 1 1 calc R . .
H8B H 0.1996 0.7853 0.6222 0.062 Uiso 1 1 calc R . .
C9 C 0.18041(11) 0.7418(4) 0.6749(2) 0.0481(13) Uani 1 1 d . . .
C10 C 0.19810(11) 0.6748(4) 0.6968(2) 0.0491(13) Uani 1 1 d . . .
H10A H 0.2120 0.6606 0.6818 0.059 Uiso 1 1 calc R . .
C11 C 0.19663(10) 0.6257(3) 0.74083(19) 0.0436(12) Uani 1 1 d . . .
C12 C 0.21442(11) 0.5551(4) 0.7640(2) 0.0539(14) Uani 1 1 d . . .
H12A H 0.2281 0.5382 0.7490 0.065 Uiso 1 1 calc R . .
C13 C 0.21265(10) 0.5103(4) 0.80736(19) 0.0479(13) Uani 1 1 d . . .
H13A H 0.2249 0.4624 0.8218 0.057 Uiso 1 1 calc R . .
C14 C 0.19282(10) 0.5345(4) 0.8308(2) 0.0472(13) Uani 1 1 d . . .
C15 C 0.17568(11) 0.6026(4) 0.8104(2) 0.0554(14) Uani 1 1 d . . .
H15A H 0.1627 0.6198 0.8272 0.066 Uiso 1 1 calc R . .
C16 C 0.17636(10) 0.6492(4) 0.7649(2) 0.0476(13) Uani 1 1 d . . .
C17 C 0.15843(13) 0.7197(4) 0.7416(2) 0.0697(18) Uani 1 1 d . . .
H17A H 0.1447 0.7365 0.7567 0.084 Uiso 1 1 calc R . .
C18 C 0.16011(13) 0.7645(4) 0.6983(3) 0.0683(17) Uani 1 1 d . . .
H18A H 0.1476 0.8116 0.6836 0.082 Uiso 1 1 calc R . .
C19 C 0.19149(11) 0.4856(4) 0.8796(2) 0.0524(14) Uani 1 1 d . . .
H19A H 0.1734 0.4563 0.8718 0.063 Uiso 1 1 calc R . .
H19B H 0.2057 0.4383 0.8891 0.063 Uiso 1 1 calc R . .
C20 C 0.21936(11) 0.5708(3) 0.9613(2) 0.0485(13) Uani 1 1 d . . .
H20A H 0.2371 0.5485 0.9654 0.058 Uiso 1 1 calc R . .
C21 C 0.21222(9) 0.6339(3) 0.99118(18) 0.0398(11) Uani 1 1 d . . .
C22 C 0.22630(10) 0.6882(4) 1.0364(2) 0.0484(13) Uani 1 1 d . . .
C23 C 0.25445(10) 0.6898(4) 1.0616(2) 0.0535(14) Uani 1 1 d . . .
H23A H 0.2662 0.6536 1.0490 0.064 Uiso 1 1 calc R . .
C24 C 0.26487(11) 0.7439(4) 1.1043(2) 0.0598(16) Uani 1 1 d . . .
H24A H 0.2840 0.7450 1.1219 0.072 Uiso 1 1 calc R . .
C25 C 0.24803(11) 0.7968(4) 1.1223(2) 0.0590(15) Uani 1 1 d . . .
H25A H 0.2552 0.8348 1.1522 0.071 Uiso 1 1 calc R . .
C26 C 0.22002(10) 0.7932(4) 1.0953(2) 0.0489(13) Uani 1 1 d . . .
H26A H 0.2083 0.8303 1.1073 0.059 Uiso 1 1 calc R . .
C27 C 0.10138(11) 0.8722(4) 0.4004(2) 0.0509(13) Uani 1 1 d . . .
H27A H 0.1044 0.8152 0.3873 0.061 Uiso 1 1 calc R . .
C28 C 0.10688(11) 0.9471(4) 0.3763(2) 0.0554(14) Uani 1 1 d . . .
H28A H 0.1126 0.9421 0.3458 0.066 Uiso 1 1 calc R . .
C29 C 0.10414(11) 1.0301(4) 0.3966(2) 0.0579(15) Uani 1 1 d . . .
H29A H 0.1088 1.0829 0.3815 0.069 Uiso 1 1 calc R . .
C30 C 0.09448(10) 1.0356(4) 0.4396(2) 0.0505(13) Uani 1 1 d . . .
H30A H 0.0918 1.0921 0.4536 0.061 Uiso 1 1 calc R . .
C31 C 0.08884(9) 0.9570(3) 0.46156(19) 0.0392(11) Uani 1 1 d . . .
C32 C 0.07863(9) 0.9504(3) 0.50592(19) 0.0397(11) Uani 1 1 d . . .
C33 C 0.07138(10) 1.0095(4) 0.53972(19) 0.0450(12) Uani 1 1 d . . .
H33A H 0.0724 1.0730 0.5402 0.054 Uiso 1 1 calc R . .
C34 C 0.05373(10) 0.9826(4) 0.61713(19) 0.0486(13) Uani 1 1 d . . .
H34A H 0.0377 0.9463 0.6170 0.058 Uiso 1 1 calc R . .
H34B H 0.0482 1.0465 0.6138 0.058 Uiso 1 1 calc R . .
C35 C 0.07644(10) 0.9684(3) 0.66872(19) 0.0427(12) Uani 1 1 d . . .
C36 C 0.09464(10) 1.0353(4) 0.69025(19) 0.0435(12) Uani 1 1 d . . .
H36A H 0.0922 1.0924 0.6735 0.052 Uiso 1 1 calc R . .
C37 C 0.11648(10) 1.0219(3) 0.73576(19) 0.0397(11) Uani 1 1 d . . .
C38 C 0.13646(12) 1.0899(4) 0.7579(2) 0.0548(14) Uani 1 1 d . . .
H38A H 0.1342 1.1476 0.7420 0.066 Uiso 1 1 calc R . .
C39 C 0.15880(12) 1.0732(4) 0.8016(2) 0.0538(14) Uani 1 1 d . . .
H39A H 0.1720 1.1189 0.8151 0.065 Uiso 1 1 calc R . .
C40 C 0.16222(10) 0.9888(4) 0.8264(2) 0.0465(13) Uani 1 1 d . . .
C41 C 0.14348(10) 0.9233(4) 0.8070(2) 0.0467(13) Uani 1 1 d . . .
H41A H 0.1458 0.8669 0.8244 0.056 Uiso 1 1 calc R . .
C42 C 0.12070(10) 0.9375(3) 0.76171(19) 0.0393(11) Uani 1 1 d . . .
C43 C 0.10089(12) 0.8687(4) 0.7391(2) 0.0522(14) Uani 1 1 d . . .
H43A H 0.1023 0.8121 0.7561 0.063 Uiso 1 1 calc R . .
C44 C 0.07977(11) 0.8848(4) 0.6928(2) 0.0520(14) Uani 1 1 d . . .
H44A H 0.0673 0.8380 0.6772 0.062 Uiso 1 1 calc R . .
C45 C 0.18783(11) 0.9736(4) 0.8740(2) 0.0605(15) Uani 1 1 d . . .
H45A H 0.2004 0.9328 0.8638 0.073 Uiso 1 1 calc R . .
H45B H 0.1974 1.0314 0.8851 0.073 Uiso 1 1 calc R . .
C46 C 0.17176(11) 0.9799(4) 0.9549(2) 0.0511(13) Uani 1 1 d . . .
H46A H 0.1691 1.0426 0.9569 0.061 Uiso 1 1 calc R . .
C47 C 0.16758(10) 0.9146(3) 0.9874(2) 0.0446(12) Uani 1 1 d . . .
C48 C 0.15840(10) 0.9108(3) 1.03323(19) 0.0419(12) Uani 1 1 d . . .
C49 C 0.15045(11) 0.9846(4) 1.0566(2) 0.0504(13) Uani 1 1 d . . .
H49A H 0.1510 1.0431 1.0429 0.060 Uiso 1 1 calc R . .
C50 C 0.14192(11) 0.9717(4) 1.0995(2) 0.0579(15) Uani 1 1 d . . .
H50A H 0.1363 1.0209 1.1162 0.070 Uiso 1 1 calc R . .
C51 C 0.14168(11) 0.8848(4) 1.1184(2) 0.0607(16) Uani 1 1 d . . .
H51A H 0.1361 0.8741 1.1486 0.073 Uiso 1 1 calc R . .
C52 C 0.14948(10) 0.8152(4) 1.0935(2) 0.0486(13) Uani 1 1 d . . .
H52A H 0.1489 0.7564 1.1067 0.058 Uiso 1 1 calc R . .
C53 C 0.03174(11) 0.8216(4) 0.3895(2) 0.0544(14) Uani 1 1 d . . .
H53A H 0.0432 0.8579 0.3762 0.065 Uiso 1 1 calc R . .
C54 C 0.00384(12) 0.8220(5) 0.3636(2) 0.0697(18) Uani 1 1 d . . .
H54A H -0.0037 0.8587 0.3332 0.084 Uiso 1 1 calc R . .
C55 C -0.01293(12) 0.7696(5) 0.3820(3) 0.0714(18) Uani 1 1 d . . .
H55A H -0.0321 0.7685 0.3641 0.086 Uiso 1 1 calc R . .
C56 C -0.00189(11) 0.7193(4) 0.4260(2) 0.0550(14) Uani 1 1 d . . .
H56A H -0.0133 0.6839 0.4400 0.066 Uiso 1 1 calc R . .
C57 C 0.02633(10) 0.7197(3) 0.4507(2) 0.0439(12) Uani 1 1 d . . .
C58 C 0.04070(10) 0.6688(3) 0.4961(2) 0.0463(13) Uani 1 1 d . . .
C59 C 0.03470(11) 0.6016(4) 0.5272(2) 0.0526(14) Uani 1 1 d . . .
H59A H 0.0173 0.5775 0.5245 0.063 Uiso 1 1 calc R . .
C60 C 0.06536(12) 0.5107(3) 0.6046(2) 0.0546(14) Uani 1 1 d . . .
H60A H 0.0816 0.4758 0.6041 0.066 Uiso 1 1 calc R . .
H60B H 0.0498 0.4687 0.5979 0.066 Uiso 1 1 calc R . .
C61 C 0.07078(12) 0.5518(3) 0.6578(2) 0.0502(13) Uani 1 1 d . . .
C62 C 0.05177(12) 0.6043(4) 0.6695(2) 0.0686(17) Uani 1 1 d . . .
H62A H 0.0350 0.6159 0.6424 0.082 Uiso 1 1 calc R . .
C63 C 0.05624(11) 0.6413(4) 0.7197(2) 0.0608(16) Uani 1 1 d . . .
C64 C 0.03656(14) 0.6971(6) 0.7318(3) 0.097(3) Uani 1 1 d . . .
H64A H 0.0206 0.7150 0.7042 0.117 Uiso 1 1 calc R . .
C65 C 0.04053(13) 0.7250(5) 0.7827(3) 0.089(2) Uani 1 1 d . . .
H65A H 0.0268 0.7595 0.7903 0.107 Uiso 1 1 calc R . .
C66 C 0.06445(10) 0.7039(3) 0.8239(2) 0.0471(13) Uani 1 1 d . . .
C67 C 0.08388(10) 0.6556(3) 0.8122(2) 0.0470(13) Uani 1 1 d . . .
H67A H 0.1006 0.6437 0.8396 0.056 Uiso 1 1 calc R . .
C68 C 0.08031(10) 0.6220(3) 0.7603(2) 0.0465(13) Uani 1 1 d . . .
C69 C 0.09975(13) 0.5684(5) 0.7480(2) 0.0731(19) Uani 1 1 d . . .
H69A H 0.1166 0.5553 0.7747 0.088 Uiso 1 1 calc R . .
C70 C 0.09483(13) 0.5350(5) 0.6984(2) 0.0731(19) Uani 1 1 d . . .
H70A H 0.1084 0.4989 0.6913 0.088 Uiso 1 1 calc R . .
C71 C 0.06628(10) 0.7376(4) 0.8779(2) 0.0548(14) Uani 1 1 d . . .
H71A H 0.0663 0.8039 0.8773 0.066 Uiso 1 1 calc R . .
H71B H 0.0498 0.7182 0.8863 0.066 Uiso 1 1 calc R . .
C72 C 0.09303(10) 0.6397(4) 0.9536(2) 0.0508(14) Uani 1 1 d . . .
H72A H 0.0793 0.5989 0.9556 0.061 Uiso 1 1 calc R . .
C73 C 0.11999(11) 0.6416(4) 0.9855(2) 0.0495(13) Uani 1 1 d . . .
C74 C 0.13654(11) 0.5942(3) 1.0322(2) 0.0456(13) Uani 1 1 d . . .
C75 C 0.12816(13) 0.5212(4) 1.0554(2) 0.0552(15) Uani 1 1 d . . .
H75A H 0.1104 0.4968 1.0400 0.066 Uiso 1 1 calc R . .
C76 C 0.14562(14) 0.4853(4) 1.1000(3) 0.0635(16) Uani 1 1 d . . .
H76A H 0.1403 0.4353 1.1165 0.076 Uiso 1 1 calc R . .
C77 C 0.17155(14) 0.5227(4) 1.1216(2) 0.0625(16) Uani 1 1 d . . .
H77A H 0.1841 0.4997 1.1534 0.075 Uiso 1 1 calc R . .
C78 C 0.17829(12) 0.5929(4) 1.0957(2) 0.0543(14) Uani 1 1 d . . .
H78A H 0.1961 0.6175 1.1101 0.065 Uiso 1 1 calc R . .
B1 B 0.27745(13) 0.4418(5) 0.9255(3) 0.0662(19) Uani 1 1 d D . .
F1 F 0.29976(8) 0.3906(3) 0.95497(15) 0.0852(8) Uani 1 1 d D A .
F2A F 0.27591(18) 0.5111(5) 0.9605(4) 0.0852(8) Uani 0.593(12) 1 d PD A 1
F3A F 0.28421(17) 0.4852(7) 0.8854(3) 0.0852(8) Uani 0.593(12) 1 d PD A 1
F4A F 0.25489(15) 0.3869(6) 0.9085(4) 0.0852(8) Uani 0.593(12) 1 d PD A 1
F2B F 0.2740(3) 0.5246(7) 0.9405(5) 0.0852(8) Uani 0.407(12) 1 d PD A 2
F3B F 0.2766(3) 0.4476(10) 0.8719(4) 0.0852(8) Uani 0.407(12) 1 d PD A 2
F4B F 0.2527(2) 0.4015(8) 0.9266(5) 0.0852(8) Uani 0.407(12) 1 d PD A 2
B2 B 0.2306(3) 0.5713(10) 0.5848(5) 0.123(4) Uiso 1 1 d . . .
F5 F 0.20697(13) 0.5589(4) 0.5410(2) 0.153(2) Uiso 1 1 d . B .
F6A F 0.2339(2) 0.5187(8) 0.6354(4) 0.113(4) Uiso 0.50 1 d P B 1
F7A F 0.2518(3) 0.5342(10) 0.5709(5) 0.137(5) Uiso 0.50 1 d P B 1
F8A F 0.22817(17) 0.6510(5) 0.5985(3) 0.103(2) Uiso 0.70 1 d P B 1
F6B F 0.2354(3) 0.4937(9) 0.6117(5) 0.143(5) Uiso 0.50 1 d P B 2
F7B F 0.2520(2) 0.5690(8) 0.5577(4) 0.105(4) Uiso 0.50 1 d P B 2
F8B F 0.2419(11) 0.641(4) 0.613(2) 0.33(3) Uiso 0.30 1 d P B 2
B3 B 0.07829(17) 0.2619(5) 0.5668(4) 0.071(2) Uani 1 1 d . . .
F9 F 0.10087(8) 0.3100(3) 0.59611(19) 0.1024(13) Uani 1 1 d . . .
F10 F 0.05745(9) 0.3192(3) 0.5443(2) 0.1073(14) Uani 1 1 d . . .
F11 F 0.08506(9) 0.2138(2) 0.52754(17) 0.0894(12) Uani 1 1 d . . .
F12 F 0.07052(9) 0.2003(3) 0.59786(17) 0.1017(14) Uani 1 1 d . . .
B4A B 0.0229(2) 0.4754(8) 0.4008(4) 0.066(3) Uiso 0.75 1 d P . .
F13 F 0.04634(11) 0.4946(3) 0.43627(18) 0.1176(15) Uiso 1 1 d . . .
F14 F 0.01680(12) 0.3835(4) 0.3909(2) 0.1437(19) Uiso 1 1 d . . .
F15A F 0.02105(18) 0.5251(6) 0.3582(3) 0.161(3) Uiso 0.75 1 d P . .
F16 F 0.00060(8) 0.5056(3) 0.41756(15) 0.0882(11) Uiso 1 1 d . . .
F15B F 0.0267(6) 0.4178(18) 0.4673(10) 0.169(9) Uiso 0.25 1 d P . .
B4B B 0.0206(7) 0.449(2) 0.4193(14) 0.066(3) Uiso 0.25 1 d P . .

loop_
_atom_site_aniso_label
_atom_site_aniso_U_11
_atom_site_aniso_U_22
_atom_site_aniso_U_33
_atom_site_aniso_U_23
_atom_site_aniso_U_13
_atom_site_aniso_U_12
Fe1 0.0343(4) 0.0401(4) 0.0473(4) -0.0007(3) 0.0169(3) -0.0022(3)
Fe2 0.0290(4) 0.0413(4) 0.0480(4) -0.0004(3) 0.0153(3) 0.0005(3)
N1 0.037(2) 0.037(2) 0.046(2) 0.0020(19) 0.0130(19) -0.0043(19)
N2 0.043(2) 0.033(2) 0.046(2) -0.0038(19) 0.020(2) -0.0030(19)
N3 0.041(2) 0.040(2) 0.052(3) 0.002(2) 0.013(2) -0.004(2)
N4 0.038(2) 0.046(3) 0.054(3) 0.001(2) 0.020(2) -0.005(2)
N5 0.038(2) 0.043(3) 0.049(2) 0.000(2) 0.017(2) 0.005(2)
N6 0.035(2) 0.044(3) 0.050(2) 0.002(2) 0.020(2) -0.0020(19)
N7 0.029(2) 0.040(2) 0.043(2) 0.0013(19) 0.0143(18) 0.0021(18)
N8 0.035(2) 0.038(2) 0.043(2) 0.0005(19) 0.0158(19) -0.0026(18)
N9 0.033(2) 0.040(2) 0.040(2) 0.0008(18) 0.0110(18) -0.0017(18)
N10 0.034(2) 0.036(2) 0.043(2) 0.0026(18) 0.0086(18) -0.0032(18)
N11 0.035(2) 0.049(3) 0.042(2) -0.002(2) 0.0146(19) 0.0004(19)
N12 0.033(2) 0.041(3) 0.051(2) -0.006(2) 0.0142(19) -0.0014(19)
N13 0.034(2) 0.052(3) 0.050(3) 0.005(2) 0.014(2) -0.007(2)
N14 0.029(2) 0.043(3) 0.054(3) 0.004(2) 0.0148(19) -0.0004(19)
N15 0.035(2) 0.035(2) 0.052(2) 0.0018(19) 0.016(2) -0.0011(18)
N16 0.030(2) 0.040(2) 0.050(2) 0.0010(19) 0.0165(19) 0.0026(18)
N17 0.040(2) 0.043(2) 0.050(2) -0.002(2) 0.020(2) 0.004(2)
N18 0.035(2) 0.039(2) 0.044(2) -0.004(2) 0.0163(19) 0.0014(19)
N19 0.041(2) 0.038(2) 0.061(3) -0.001(2) 0.025(2) -0.005(2)
N20 0.052(3) 0.045(3) 0.053(3) -0.001(2) 0.024(2) -0.006(2)
N21 0.032(2) 0.051(3) 0.056(3) -0.010(2) 0.017(2) 0.000(2)
N22 0.028(2) 0.053(3) 0.058(3) -0.008(2) 0.017(2) -0.0028(19)
N23 0.033(2) 0.042(3) 0.047(2) -0.0045(19) 0.0173(19) 0.0001(19)
N24 0.049(3) 0.040(2) 0.044(2) -0.005(2) 0.019(2) 0.002(2)
C1 0.045(3) 0.049(3) 0.054(3) 0.005(3) 0.014(3) 0.001(3)
C2 0.055(3) 0.050(3) 0.062(4) -0.009(3) 0.023(3) -0.003(3)
C3 0.052(3) 0.049(3) 0.065(4) -0.007(3) 0.034(3) 0.005(3)
C4 0.040(3) 0.054(3) 0.062(4) 0.000(3) 0.023(3) 0.014(3)
C5 0.034(3) 0.046(3) 0.048(3) 0.005(2) 0.015(2) 0.000(2)
C6 0.042(3) 0.051(3) 0.048(3) 0.012(3) 0.019(2) 0.002(3)
C7 0.032(3) 0.050(3) 0.054(3) 0.004(3) 0.012(2) -0.008(2)
C8 0.044(3) 0.048(3) 0.053(3) 0.005(3) 0.005(3) -0.008(3)
C9 0.043(3) 0.053(3) 0.046(3) -0.002(3) 0.011(2) -0.006(3)
C10 0.039(3) 0.060(4) 0.049(3) -0.003(3) 0.016(2) -0.007(3)
C11 0.032(3) 0.052(3) 0.043(3) -0.003(2) 0.006(2) 0.005(2)
C12 0.038(3) 0.068(4) 0.056(3) -0.003(3) 0.016(3) 0.006(3)
C13 0.040(3) 0.057(3) 0.045(3) -0.007(3) 0.012(2) 0.006(3)
C14 0.044(3) 0.046(3) 0.053(3) 0.001(3) 0.016(3) 0.007(3)
C15 0.049(3) 0.056(4) 0.069(4) 0.005(3) 0.029(3) 0.014(3)
C16 0.040(3) 0.050(3) 0.055(3) -0.002(3) 0.019(3) 0.006(3)
C17 0.076(4) 0.080(5) 0.065(4) 0.017(3) 0.041(3) 0.041(4)
C18 0.070(4) 0.060(4) 0.079(4) 0.018(3) 0.029(4) 0.031(3)
C19 0.051(3) 0.043(3) 0.068(4) -0.004(3) 0.026(3) 0.002(3)
C20 0.044(3) 0.046(3) 0.054(3) 0.005(3) 0.014(3) 0.012(3)
C21 0.034(3) 0.047(3) 0.042(3) 0.002(2) 0.017(2) 0.007(2)
C22 0.036(3) 0.057(3) 0.053(3) 0.010(3) 0.017(2) 0.005(3)
C23 0.032(3) 0.065(4) 0.066(4) -0.006(3) 0.019(3) 0.004(3)
C24 0.036(3) 0.073(4) 0.063(4) 0.004(3) 0.006(3) 0.002(3)
C25 0.045(3) 0.062(4) 0.063(4) 0.002(3) 0.007(3) -0.007(3)
C26 0.035(3) 0.060(4) 0.052(3) -0.002(3) 0.013(2) 0.003(3)
C27 0.051(3) 0.049(3) 0.060(3) -0.007(3) 0.029(3) 0.000(3)
C28 0.053(3) 0.055(4) 0.065(4) 0.004(3) 0.029(3) -0.006(3)
C29 0.051(3) 0.052(4) 0.075(4) 0.014(3) 0.026(3) -0.005(3)
C30 0.043(3) 0.048(3) 0.065(3) 0.009(3) 0.023(3) 0.012(3)
C31 0.031(2) 0.041(3) 0.048(3) -0.002(2) 0.016(2) -0.002(2)
C32 0.025(2) 0.035(3) 0.055(3) 0.000(2) 0.007(2) -0.001(2)
C33 0.042(3) 0.039(3) 0.052(3) -0.001(2) 0.013(2) -0.001(2)
C34 0.042(3) 0.056(3) 0.053(3) -0.011(3) 0.022(3) 0.000(3)
C35 0.047(3) 0.038(3) 0.052(3) -0.003(2) 0.028(3) -0.001(2)
C36 0.051(3) 0.044(3) 0.043(3) 0.001(2) 0.025(3) -0.002(3)
C37 0.043(3) 0.033(3) 0.048(3) -0.003(2) 0.021(2) -0.006(2)
C38 0.069(4) 0.045(3) 0.056(3) 0.002(3) 0.026(3) -0.014(3)
C39 0.055(3) 0.057(4) 0.051(3) -0.001(3) 0.017(3) -0.020(3)
C40 0.043(3) 0.046(3) 0.054(3) 0.003(3) 0.021(3) -0.004(3)
C41 0.049(3) 0.042(3) 0.055(3) 0.011(3) 0.024(3) 0.003(3)
C42 0.040(3) 0.034(3) 0.051(3) -0.003(2) 0.024(2) 0.000(2)
C43 0.059(4) 0.038(3) 0.069(4) 0.002(3) 0.034(3) -0.004(3)
C44 0.043(3) 0.049(3) 0.065(4) -0.009(3) 0.019(3) -0.008(3)
C45 0.049(3) 0.070(4) 0.068(4) 0.014(3) 0.026(3) -0.001(3)
C46 0.051(3) 0.043(3) 0.055(3) 0.001(3) 0.011(3) 0.001(3)
C47 0.041(3) 0.038(3) 0.051(3) 0.002(2) 0.011(2) 0.001(2)
C48 0.038(3) 0.043(3) 0.041(3) -0.003(2) 0.006(2) 0.008(2)
C49 0.051(3) 0.043(3) 0.053(3) 0.002(3) 0.010(3) 0.004(3)
C50 0.054(3) 0.061(4) 0.063(4) -0.016(3) 0.023(3) 0.002(3)
C51 0.051(3) 0.066(4) 0.076(4) -0.006(3) 0.035(3) 0.004(3)
C52 0.048(3) 0.042(3) 0.060(3) -0.004(3) 0.023(3) -0.001(3)
C53 0.040(3) 0.062(4) 0.065(4) 0.000(3) 0.021(3) -0.004(3)
C54 0.039(3) 0.094(5) 0.070(4) 0.010(4) 0.010(3) 0.000(3)
C55 0.039(3) 0.091(5) 0.080(5) -0.008(4) 0.013(3) 0.004(3)
C56 0.036(3) 0.057(4) 0.073(4) -0.009(3) 0.019(3) -0.009(3)
C57 0.034(3) 0.042(3) 0.061(3) -0.008(3) 0.023(2) -0.006(2)
C58 0.041(3) 0.043(3) 0.061(3) -0.008(3) 0.025(3) -0.009(2)
C59 0.046(3) 0.050(3) 0.065(4) -0.005(3) 0.022(3) -0.008(3)
C60 0.064(4) 0.035(3) 0.075(4) -0.003(3) 0.037(3) -0.003(3)
C61 0.061(4) 0.039(3) 0.055(3) 0.000(3) 0.024(3) -0.007(3)
C62 0.047(3) 0.085(5) 0.070(4) -0.011(4) 0.013(3) 0.009(3)
C63 0.042(3) 0.074(4) 0.065(4) -0.018(3) 0.015(3) 0.005(3)
C64 0.055(4) 0.135(7) 0.081(5) -0.035(5) -0.006(4) 0.041(4)
C65 0.049(4) 0.122(6) 0.085(5) -0.035(5) 0.008(4) 0.023(4)
C66 0.032(3) 0.049(3) 0.060(3) -0.009(3) 0.014(2) 0.000(2)
C67 0.034(3) 0.043(3) 0.058(3) 0.009(3) 0.006(2) 0.006(2)
C68 0.037(3) 0.046(3) 0.060(3) 0.009(3) 0.022(3) 0.000(2)
C69 0.057(4) 0.109(6) 0.046(3) 0.002(3) 0.007(3) 0.031(4)
C70 0.060(4) 0.096(5) 0.068(4) 0.001(4) 0.027(3) 0.028(4)
C71 0.032(3) 0.063(4) 0.071(4) -0.007(3) 0.018(3) 0.006(3)
C72 0.037(3) 0.059(4) 0.066(4) -0.020(3) 0.029(3) -0.011(3)
C73 0.047(3) 0.058(4) 0.050(3) -0.011(3) 0.025(3) -0.011(3)
C74 0.047(3) 0.043(3) 0.056(3) -0.017(3) 0.029(3) -0.010(3)
C75 0.064(4) 0.047(3) 0.067(4) -0.010(3) 0.037(3) -0.011(3)
C76 0.080(5) 0.045(4) 0.081(4) 0.003(3) 0.047(4) -0.004(3)
C77 0.075(4) 0.048(4) 0.072(4) 0.015(3) 0.034(3) 0.009(3)
C78 0.051(3) 0.050(4) 0.065(4) 0.006(3) 0.023(3) 0.005(3)
B1 0.055(4) 0.074(5) 0.067(5) -0.002(4) 0.015(4) 0.001(4)
F1 0.0682(15) 0.0862(19) 0.098(2) -0.0004(15) 0.0219(15) 0.0087(12)
F2A 0.0682(15) 0.0862(19) 0.098(2) -0.0004(15) 0.0219(15) 0.0087(12)
F3A 0.0682(15) 0.0862(19) 0.098(2) -0.0004(15) 0.0219(15) 0.0087(12)
F4A 0.0682(15) 0.0862(19) 0.098(2) -0.0004(15) 0.0219(15) 0.0087(12)
F2B 0.0682(15) 0.0862(19) 0.098(2) -0.0004(15) 0.0219(15) 0.0087(12)
F3B 0.0682(15) 0.0862(19) 0.098(2) -0.0004(15) 0.0219(15) 0.0087(12)
F4B 0.0682(15) 0.0862(19) 0.098(2) -0.0004(15) 0.0219(15) 0.0087(12)
B3 0.063(5) 0.051(4) 0.104(6) -0.016(4) 0.034(5) 0.005(4)
F9 0.073(3) 0.091(3) 0.153(4) -0.026(3) 0.051(3) -0.014(2)
F10 0.087(3) 0.077(3) 0.168(4) -0.010(3) 0.055(3) 0.001(2)
F11 0.111(3) 0.053(2) 0.129(3) 0.002(2) 0.074(3) -0.003(2)
F12 0.126(4) 0.076(3) 0.136(4) 0.002(3) 0.088(3) -0.010(3)

loop_
_atom_type_symbol
_atom_type_description
_atom_type_scat_dispersion_real
_atom_type_scat_dispersion_imag
_atom_type_scat_source
C C 0.0033 0.0016 'International Tables Vol C Tables 4.2.6.8 and 6.1.1.4'
H H 0.0000 0.0000 'International Tables Vol C Tables 4.2.6.8 and 6.1.1.4'
N N 0.0061 0.0033 'International Tables Vol C Tables 4.2.6.8 and 6.1.1.4'
B B 0.0013 0.0007 'International Tables Vol C Tables 4.2.6.8 and 6.1.1.4'
F F 0.0171 0.0103 'International Tables Vol C Tables 4.2.6.8 and 6.1.1.4'
O O 0.0106 0.0060 'International Tables Vol C Tables 4.2.6.8 and 6.1.1.4'
Fe Fe 0.3463 0.8444 'International Tables Vol C Tables 4.2.6.8 and 6.1.1.4'

loop_
_geom_angle_atom_site_label_1
_geom_angle_atom_site_label_2
_geom_angle_atom_site_label_3
_geom_angle
N10 Fe1 N18 92.72(16)
N10 Fe1 N2 93.71(16)
N18 Fe1 N2 94.71(16)
N10 Fe1 N9 81.31(16)
N18 Fe1 N9 172.27(16)
N2 Fe1 N9 90.58(16)
N10 Fe1 N17 89.23(16)
N18 Fe1 N17 81.32(17)
N2 Fe1 N17 175.18(17)
N9 Fe1 N17 93.64(16)
N10 Fe1 N1 174.47(16)
N18 Fe1 N1 90.59(16)
N2 Fe1 N1 81.60(16)
N9 Fe1 N1 95.76(16)
N17 Fe1 N1 95.65(16)
N15 Fe2 N23 94.53(17)
N15 Fe2 N7 94.81(16)
N23 Fe2 N7 94.96(16)
N15 Fe2 N16 81.23(17)
N23 Fe2 N16 90.36(16)
N7 Fe2 N16 173.62(16)
N15 Fe2 N24 174.32(17)
N23 Fe2 N24 81.15(17)
N7 Fe2 N24 89.26(16)
N16 Fe2 N24 95.04(16)
N15 Fe2 N8 90.06(16)
N23 Fe2 N8 174.63(17)
N7 Fe2 N8 81.85(16)
N16 Fe2 N8 93.11(16)
N24 Fe2 N8 94.45(17)
C1 N1 C5 117.3(4)
C1 N1 Fe1 127.7(3)
C5 N1 Fe1 114.9(3)
N3 N2 C6 109.5(4)
N3 N2 Fe1 135.1(3)
C6 N2 Fe1 115.4(3)
N2 N3 N4 105.8(4)
C7 N4 N3 112.0(4)
C7 N4 C8 129.1(4)
N3 N4 C8 118.8(4)
C20 N5 N6 111.8(4)
C20 N5 C19 128.3(4)
N6 N5 C19 119.8(4)
N7 N6 N5 105.6(4)
N6 N7 C21 109.8(4)
N6 N7 Fe2 134.9(3)
C21 N7 Fe2 115.1(3)
C26 N8 C22 118.2(4)
C26 N8 Fe2 128.3(3)
C22 N8 Fe2 113.4(3)
C27 N9 C31 117.7(4)
C27 N9 Fe1 126.7(4)
C31 N9 Fe1 115.6(3)
N11 N10 C32 111.1(4)
N11 N10 Fe1 134.1(3)
C32 N10 Fe1 114.8(3)
N10 N11 N12 104.5(4)
C33 N12 N11 113.5(4)
C33 N12 C34 128.2(4)
N11 N12 C34 118.3(4)
N14 N13 C46 112.2(4)
N14 N13 C45 121.1(4)
C46 N13 C45 126.7(5)
N15 N14 N13 105.3(4)
N14 N15 C47 110.1(4)
N14 N15 Fe2 134.4(3)
C47 N15 Fe2 115.4(3)
C52 N16 C48 116.1(4)
C52 N16 Fe2 128.0(4)
C48 N16 Fe2 115.9(3)
C53 N17 C57 118.1(4)
C53 N17 Fe1 127.0(4)
C57 N17 Fe1 114.7(3)
N19 N18 C58 111.6(4)
N19 N18 Fe1 134.5(3)
C58 N18 Fe1 113.9(3)
N18 N19 N20 105.2(4)
C59 N20 N19 112.7(4)
C59 N20 C60 129.0(5)
N19 N20 C60 118.3(4)
C72 N21 N22 111.8(4)
C72 N21 C71 129.5(5)
N22 N21 C71 118.7(4)
N23 N22 N21 105.1(4)
N22 N23 C73 110.3(4)
N22 N23 Fe2 134.0(3)
C73 N23 Fe2 115.5(4)
C78 N24 C74 117.3(5)
C78 N24 Fe2 128.2(4)
C74 N24 Fe2 114.5(3)
N1 C1 C2 123.2(5)
N1 C1 H1A 118.4
C2 C1 H1A 118.4
C1 C2 C3 118.5(5)
C1 C2 H2A 120.8
C3 C2 H2A 120.8
C4 C3 C2 118.9(5)
C4 C3 H3A 120.5
C2 C3 H3A 120.5
C3 C4 C5 119.3(5)
C3 C4 H4A 120.3
C5 C4 H4A 120.3
N1 C5 C4 122.6(5)
N1 C5 C6 112.4(4)
C4 C5 C6 124.9(5)
N2 C6 C7 108.0(5)
N2 C6 C5 115.6(4)
C7 C6 C5 136.4(5)
N4 C7 C6 104.7(5)
N4 C7 H7A 127.7
C6 C7 H7A 127.7
N4 C8 C9 111.6(4)
N4 C8 H8A 109.3
C9 C8 H8A 109.3
N4 C8 H8B 109.3
C9 C8 H8B 109.3
H8A C8 H8B 108.0
C10 C9 C18 118.6(5)
C10 C9 C8 122.8(5)
C18 C9 C8 118.6(5)
C9 C10 C11 122.4(5)
C9 C10 H10A 118.8
C11 C10 H10A 118.8
C12 C11 C10 123.8(5)
C12 C11 C16 117.1(5)
C10 C11 C16 119.1(5)
C13 C12 C11 121.9(5)
C13 C12 H12A 119.0
C11 C12 H12A 119.0
C12 C13 C14 120.3(5)
C12 C13 H13A 119.8
C14 C13 H13A 119.8
C15 C14 C13 119.7(5)
C15 C14 C19 120.5(5)
C13 C14 C19 119.8(5)
C14 C15 C16 121.8(5)
C14 C15 H15A 119.1
C16 C15 H15A 119.1
C15 C16 C17 123.7(5)
C15 C16 C11 119.0(5)
C17 C16 C11 117.3(5)
C18 C17 C16 122.0(5)
C18 C17 H17A 119.0
C16 C17 H17A 119.0
C17 C18 C9 120.7(5)
C17 C18 H18A 119.7
C9 C18 H18A 119.7
N5 C19 C14 111.4(4)
N5 C19 H19A 109.3
C14 C19 H19A 109.3
N5 C19 H19B 109.3
C14 C19 H19B 109.3
H19A C19 H19B 108.0
N5 C20 C21 104.7(4)
N5 C20 H20A 127.7
C21 C20 H20A 127.7
C20 C21 N7 108.1(4)
C20 C21 C22 136.1(5)
N7 C21 C22 115.8(4)
N8 C22 C23 120.6(5)
N8 C22 C21 113.8(4)
C23 C22 C21 125.6(5)
C24 C23 C22 119.1(5)
C24 C23 H23A 120.4
C22 C23 H23A 120.4
C23 C24 C25 120.7(5)
C23 C24 H24A 119.7
C25 C24 H24A 119.7
C24 C25 C26 117.8(5)
C24 C25 H25A 121.1
C26 C25 H25A 121.1
N8 C26 C25 123.5(5)
N8 C26 H26A 118.2
C25 C26 H26A 118.2
N9 C27 C28 122.8(5)
N9 C27 H27A 118.6
C28 C27 H27A 118.6
C27 C28 C29 119.4(5)
C27 C28 H28A 120.3
C29 C28 H28A 120.3
C28 C29 C30 119.0(5)
C28 C29 H29A 120.5
C30 C29 H29A 120.5
C31 C30 C29 118.6(5)
C31 C30 H30A 120.7
C29 C30 H30A 120.7
N9 C31 C30 122.3(4)
N9 C31 C32 111.8(4)
C30 C31 C32 125.8(5)
N10 C32 C33 106.7(4)
N10 C32 C31 116.4(4)
C33 C32 C31 136.8(5)
N12 C33 C32 104.2(4)
N12 C33 H33A 127.9
C32 C33 H33A 127.9
N12 C34 C35 110.8(4)
N12 C34 H34A 109.5
C35 C34 H34A 109.5
N12 C34 H34B 109.5
C35 C34 H34B 109.5
H34A C34 H34B 108.1
C36 C35 C44 119.8(5)
C36 C35 C34 120.6(5)
C44 C35 C34 119.5(5)
C35 C36 C37 121.4(5)
C35 C36 H36A 119.3
C37 C36 H36A 119.3
C36 C37 C42 120.7(5)
C36 C37 C38 122.5(5)
C42 C37 C38 116.8(5)
C39 C38 C37 121.3(5)
C39 C38 H38A 119.4
C37 C38 H38A 119.4
C38 C39 C40 120.3(5)
C38 C39 H39A 119.9
C40 C39 H39A 119.9
C41 C40 C39 120.0(5)
C41 C40 C45 122.2(5)
C39 C40 C45 117.8(5)
C40 C41 C42 121.2(5)
C40 C41 H41A 119.4
C42 C41 H41A 119.4
C41 C42 C37 120.4(5)
C41 C42 C43 122.7(5)
C37 C42 C43 116.9(5)
C44 C43 C42 120.1(5)
C44 C43 H43A 119.9
C42 C43 H43A 119.9
C43 C44 C35 121.0(5)
C43 C44 H44A 119.5
C35 C44 H44A 119.5
N13 C45 C40 110.7(4)
N13 C45 H45A 109.5
C40 C45 H45A 109.5
N13 C45 H45B 109.5
C40 C45 H45B 109.5
H45A C45 H45B 108.1
C47 C46 N13 104.2(5)
C47 C46 H46A 127.9
N13 C46 H46A 127.9
C46 C47 N15 108.1(5)
C46 C47 C48 136.3(5)
N15 C47 C48 115.6(4)
N16 C48 C49 123.3(5)
N16 C48 C47 111.9(4)
C49 C48 C47 124.8(5)
C50 C49 C48 118.9(5)
C50 C49 H49A 120.5
C48 C49 H49A 120.5
C49 C50 C51 118.4(5)
C49 C50 H50A 120.8
C51 C50 H50A 120.8
C52 C51 C50 119.8(5)
C52 C51 H51A 120.1
C50 C51 H51A 120.1
N16 C52 C51 123.4(5)
N16 C52 H52A 118.3
C51 C52 H52A 118.3
N17 C53 C54 121.8(5)
N17 C53 H53A 119.1
C54 C53 H53A 119.1
C55 C54 C53 119.8(6)
C55 C54 H54A 120.1
C53 C54 H54A 120.1
C56 C55 C54 119.1(6)
C56 C55 H55A 120.5
C54 C55 H55A 120.5
C55 C56 C57 119.6(5)
C55 C56 H56A 120.2
C57 C56 H56A 120.2
N17 C57 C56 121.6(5)
N17 C57 C58 112.7(4)
C56 C57 C58 125.6(5)
N18 C58 C59 105.8(5)
N18 C58 C57 116.8(4)
C59 C58 C57 137.2(5)
N20 C59 C58 104.6(5)
N20 C59 H59A 127.7
C58 C59 H59A 127.7
N20 C60 C61 112.1(4)
N20 C60 H60A 109.2
C61 C60 H60A 109.2
N20 C60 H60B 109.2
C61 C60 H60B 109.2
H60A C60 H60B 107.9
C62 C61 C70 117.3(5)
C62 C61 C60 121.5(5)
C70 C61 C60 121.2(5)
C61 C62 C63 122.2(6)
C61 C62 H62A 118.9
C63 C62 H62A 118.9
C68 C63 C62 119.7(5)
C68 C63 C64 118.0(5)
C62 C63 C64 122.3(6)
C65 C64 C63 120.5(6)
C65 C64 H64A 119.7
C63 C64 H64A 119.7
C64 C65 C66 121.4(6)
C64 C65 H65A 119.3
C66 C65 H65A 119.3
C67 C66 C65 118.4(5)
C67 C66 C71 125.3(5)
C65 C66 C71 116.4(5)
C66 C67 C68 122.4(5)
C66 C67 H67A 118.8
C68 C67 H67A 118.8
C63 C68 C69 117.7(5)
C63 C68 C67 119.1(5)
C69 C68 C67 123.2(5)
C70 C69 C68 120.8(6)
C70 C69 H69A 119.6
C68 C69 H69A 119.6
C69 C70 C61 122.3(6)
C69 C70 H70A 118.8
C61 C70 H70A 118.8
N21 C71 C66 113.8(4)
N21 C71 H71A 108.8
C66 C71 H71A 108.8
N21 C71 H71B 108.8
C66 C71 H71B 108.8
H71A C71 H71B 107.7
N21 C72 C73 105.4(5)
N21 C72 H72A 127.3
C73 C72 H72A 127.3
N23 C73 C72 107.4(5)
N23 C73 C74 116.3(5)
C72 C73 C74 136.0(5)
N24 C74 C75 122.0(5)
N24 C74 C73 112.4(5)
C75 C74 C73 125.6(5)
C76 C75 C74 119.1(6)
C76 C75 H75A 120.5
C74 C75 H75A 120.5
C75 C76 C77 119.1(6)
C75 C76 H76A 120.4
C77 C76 H76A 120.4
C78 C77 C76 117.9(6)
C78 C77 H77A 121.1
C76 C77 H77A 121.1
N24 C78 C77 124.6(6)
N24 C78 H78A 117.7
C77 C78 H78A 117.7
F2B B1 F4A 118.2(9)
F2B B1 F3A 83.4(7)
F4A B1 F3A 114.9(6)
F2B B1 F1 120.5(8)
F4A B1 F1 108.6(6)
F3A B1 F1 108.8(6)
F2B B1 F2A 22.8(6)
F4A B1 F2A 115.7(7)
F3A B1 F2A 104.2(6)
F1 B1 F2A 104.1(6)
F2B B1 F3B 106.3(8)
F4A B1 F3B 87.3(6)
F3A B1 F3B 29.5(5)
F1 B1 F3B 110.7(6)
F2A B1 F3B 128.9(8)
F2B B1 F4B 100.4(9)
F4A B1 F4B 23.5(5)
F3A B1 F4B 131.5(8)
F1 B1 F4B 110.2(7)
F2A B1 F4B 93.3(7)
F3B B1 F4B 107.8(8)
F8A B2 F8B 32(2)
F8A B2 F6B 132.6(13)
F8B B2 F6B 114(3)
F8A B2 F7A 128.1(14)
F8B B2 F7A 103(3)
F6B B2 F7A 76.7(12)
F8A B2 F5 102.9(12)
F8B B2 F5 134(3)
F6B B2 F5 107.0(12)
F7A B2 F5 106.2(12)
F8A B2 F7B 108.5(11)
F8B B2 F7B 92(3)
F6B B2 F7B 101.5(13)
F7A B2 F7B 24.8(7)
F5 B2 F7B 100.2(9)
F8A B2 F6A 103.0(10)
F8B B2 F6A 90(2)
F6B B2 F6A 29.8(7)
F7A B2 F6A 98.9(12)
F5 B2 F6A 119.3(11)
F7B B2 F6A 121.4(12)
F10 B3 F9 109.3(6)
F10 B3 F12 110.0(6)
F9 B3 F12 111.3(7)
F10 B3 F11 110.4(7)
F9 B3 F11 108.7(6)
F12 B3 F11 107.1(6)
B4B B4A F13 86(3)
B4B B4A F15A 166(4)
F13 B4A F15A 106.8(10)
B4B B4A F14 59(3)
F13 B4A F14 116.5(9)
F15A B4A F14 115.6(9)
B4B B4A F16 67(3)
F13 B4A F16 110.9(8)
F15A B4A F16 104.1(9)
F14 B4A F16 102.1(8)
B4B B4A F15B 18(3)
F13 B4A F15B 68.5(9)
F15A B4A F15B 172.6(12)
F14 B4A F15B 71.8(10)
F16 B4A F15B 73.2(10)
B4A F13 B4B 27.7(14)
B4B F14 B4A 28.0(17)
B4B F16 B4A 27.5(15)
B4B F15B B4A 9.0(18)
B4A B4B F14 93(4)
B4A B4B F15B 153(5)
F14 B4B F15B 105(3)
B4A B4B F16 86(4)
F14 B4B F16 121(3)
F15B B4B F16 102(3)
B4A B4B F13 66(3)
F14 B4B F13 122(3)
F15B B4B F13 87(2)
F16 B4B F13 111(3)

loop_
_geom_bond_atom_site_label_1
_geom_bond_atom_site_label_2
_geom_bond_distance
Fe1 N10 1.929(4)
Fe1 N18 1.932(4)
Fe1 N2 1.942(4)
Fe1 N9 1.982(4)
Fe1 N17 1.996(4)
Fe1 N1 2.003(4)
Fe2 N15 1.923(4)
Fe2 N23 1.926(4)
Fe2 N7 1.951(4)
Fe2 N16 1.978(4)
Fe2 N24 2.004(4)
Fe2 N8 2.007(4)
N1 C1 1.322(6)
N1 C5 1.364(6)
N2 N3 1.316(5)
N2 C6 1.356(6)
N3 N4 1.347(5)
N4 C7 1.328(6)
N4 C8 1.463(6)
N5 C20 1.344(6)
N5 N6 1.353(5)
N5 C19 1.468(6)
N6 N7 1.312(5)
N7 C21 1.365(6)
N8 C26 1.305(6)
N8 C22 1.386(6)
N9 C27 1.346(6)
N9 C31 1.355(6)
N10 N11 1.323(5)
N10 C32 1.355(6)
N11 N12 1.344(5)
N12 C33 1.329(6)
N12 C34 1.489(6)
N13 N14 1.342(5)
N13 C46 1.369(6)
N13 C45 1.477(6)
N14 N15 1.332(5)
N15 C47 1.367(6)
N16 C52 1.349(6)
N16 C48 1.361(6)
N17 C53 1.340(7)
N17 C57 1.353(6)
N18 N19 1.309(5)
N18 C58 1.372(6)
N19 N20 1.346(5)
N20 C59 1.344(7)
N20 C60 1.481(6)
N21 C72 1.321(7)
N21 N22 1.351(5)
N21 C71 1.457(6)
N22 N23 1.332(5)
N23 C73 1.337(6)
N24 C78 1.311(6)
N24 C74 1.351(6)
C1 C2 1.368(7)
C1 H1A 0.9500
C2 C3 1.400(7)
C2 H2A 0.9500
C3 C4 1.352(7)
C3 H3A 0.9500
C4 C5 1.366(7)
C4 H4A 0.9500
C5 C6 1.470(7)
C6 C7 1.369(7)
C7 H7A 0.9500
C8 C9 1.509(7)
C8 H8A 0.9900
C8 H8B 0.9900
C9 C10 1.353(7)
C9 C18 1.422(8)
C10 C11 1.404(7)
C10 H10A 0.9500
C11 C12 1.404(7)
C11 C16 1.434(7)
C12 C13 1.360(7)
C12 H12A 0.9500
C13 C14 1.405(7)
C13 H13A 0.9500
C14 C15 1.343(7)
C14 C19 1.510(7)
C15 C16 1.406(7)
C15 H15A 0.9500
C16 C17 1.407(7)
C17 C18 1.358(8)
C17 H17A 0.9500
C18 H18A 0.9500
C19 H19A 0.9900
C19 H19B 0.9900
C20 C21 1.357(7)
C20 H20A 0.9500
C21 C22 1.439(7)
C22 C23 1.393(7)
C23 C24 1.356(8)
C23 H23A 0.9500
C24 C25 1.371(8)
C24 H24A 0.9500
C25 C26 1.396(7)
C25 H25A 0.9500
C26 H26A 0.9500
C27 C28 1.363(7)
C27 H27A 0.9500
C28 C29 1.377(8)
C28 H28A 0.9500
C29 C30 1.387(7)
C29 H29A 0.9500
C30 C31 1.382(7)
C30 H30A 0.9500
C31 C32 1.441(7)
C32 C33 1.393(7)
C33 H33A 0.9500
C34 C35 1.508(7)
C34 H34A 0.9900
C34 H34B 0.9900
C35 C36 1.366(7)
C35 C44 1.387(7)
C36 C37 1.380(7)
C36 H36A 0.9500
C37 C42 1.420(7)
C37 C38 1.433(7)
C38 C39 1.373(7)
C38 H38A 0.9500
C39 C40 1.407(7)
C39 H39A 0.9500
C40 C41 1.355(7)
C40 C45 1.527(7)
C41 C42 1.404(7)
C41 H41A 0.9500
C42 C43 1.438(7)
C43 C44 1.380(7)
C43 H43A 0.9500
C44 H44A 0.9500
C45 H45A 0.9900
C45 H45B 0.9900
C46 C47 1.364(7)
C46 H46A 0.9500
C47 C48 1.443(7)
C48 C49 1.390(7)
C49 C50 1.361(7)
C49 H49A 0.9500
C50 C51 1.393(8)
C50 H50A 0.9500
C51 C52 1.361(7)
C51 H51A 0.9500
C52 H52A 0.9500
C53 C54 1.384(7)
C53 H53A 0.9500
C54 C55 1.369(9)
C54 H54A 0.9500
C55 C56 1.353(8)
C55 H55A 0.9500
C56 C57 1.394(7)
C56 H56A 0.9500
C57 C58 1.418(7)
C58 C59 1.396(7)
C59 H59A 0.9500
C60 C61 1.484(7)
C60 H60A 0.9900
C60 H60B 0.9900
C61 C62 1.366(8)
C61 C70 1.383(8)
C62 C63 1.394(8)
C62 H62A 0.9500
C63 C68 1.392(7)
C63 C64 1.429(8)
C64 C65 1.367(9)
C64 H64A 0.9500
C65 C66 1.400(8)
C65 H65A 0.9500
C66 C67 1.350(7)
C66 C71 1.495(7)
C67 C68 1.423(7)
C67 H67A 0.9500
C68 C69 1.402(8)
C69 C70 1.355(8)
C69 H69A 0.9500
C70 H70A 0.9500
C71 H71A 0.9900
C71 H71B 0.9900
C72 C73 1.379(7)
C72 H72A 0.9500
C73 C74 1.448(8)
C74 C75 1.386(7)
C75 C76 1.351(8)
C75 H75A 0.9500
C76 C77 1.393(8)
C76 H76A 0.9500
C77 C78 1.359(7)
C77 H77A 0.9500
C78 H78A 0.9500
B1 F2B 1.326(11)
B1 F4A 1.377(9)
B1 F3A 1.385(8)
B1 F1 1.395(7)
B1 F2A 1.409(9)
B1 F3B 1.416(10)
B1 F4B 1.423(11)
B2 F8A 1.263(15)
B2 F8B 1.30(5)
B2 F6B 1.342(16)
B2 F7A 1.377(18)
B2 F5 1.404(13)
B2 F7B 1.500(17)
B2 F6A 1.519(17)
B3 F10 1.355(9)
B3 F9 1.379(9)
B3 F12 1.379(9)
B3 F11 1.400(8)
B4A B4B 0.66(3)
B4A F13 1.307(11)
B4A F15A 1.331(12)
B4A F14 1.412(12)
B4A F16 1.434(12)
B4A F15B 1.92(3)
F13 B4B 1.43(3)
F14 B4B 1.22(3)
F16 B4B 1.32(3)
F15B B4B 1.30(4)

loop_
_geom_torsion_atom_site_label_1
_geom_torsion_atom_site_label_2
_geom_torsion_atom_site_label_3
_geom_torsion_atom_site_label_4
_geom_torsion
C6 N2 N3 N4 -0.4(5)
Fe1 N2 N3 N4 -177.4(3)
N2 N3 N4 C7 0.2(5)
N2 N3 N4 C8 -177.1(4)
C20 N5 N6 N7 0.9(5)
C19 N5 N6 N7 -174.7(4)
N5 N6 N7 C21 -1.4(5)
N5 N6 N7 Fe2 -176.2(3)
C32 N10 N11 N12 -0.3(5)
Fe1 N10 N11 N12 -179.2(3)
N10 N11 N12 C33 0.0(5)
N10 N11 N12 C34 -176.4(4)
C46 N13 N14 N15 -1.1(5)
C45 N13 N14 N15 -178.8(4)
N13 N14 N15 C47 0.3(5)
N13 N14 N15 Fe2 -177.5(3)
N1 Fe1 N18 C58 -101.3(3)
C58 N18 N19 N20 -0.2(5)
Fe1 N18 N19 N20 179.6(3)
N18 N19 N20 C59 0.0(5)
N18 N19 N20 C60 -179.9(4)
C72 N21 N22 N23 -0.8(5)
C71 N21 N22 N23 178.4(4)
N21 N22 N23 C73 0.7(5)
N21 N22 N23 Fe2 -175.1(3)
C5 N1 C1 C2 1.0(7)
Fe1 N1 C1 C2 -175.0(4)
N1 C1 C2 C3 -2.2(8)
C1 C2 C3 C4 3.3(8)
C2 C3 C4 C5 -3.2(8)
C1 N1 C5 C4 -0.9(7)
Fe1 N1 C5 C4 175.6(4)
C1 N1 C5 C6 -179.0(4)
Fe1 N1 C5 C6 -2.5(5)
C3 C4 C5 N1 2.1(8)
C3 C4 C5 C6 179.9(5)
N3 N2 C6 C7 0.4(6)
Fe1 N2 C6 C7 178.1(3)
N3 N2 C6 C5 179.8(4)
Fe1 N2 C6 C5 -2.5(5)
N1 C5 C6 N2 3.3(6)
C4 C5 C6 N2 -174.8(5)
N1 C5 C6 C7 -177.5(5)
C4 C5 C6 C7 4.4(9)
N3 N4 C7 C6 0.1(5)
C8 N4 C7 C6 177.0(5)
N2 C6 C7 N4 -0.3(5)
C5 C6 C7 N4 -179.5(5)
C7 N4 C8 C9 -93.0(6)
N3 N4 C8 C9 83.8(6)
N4 C8 C9 C10 103.4(6)
N4 C8 C9 C18 -77.3(6)
C18 C9 C10 C11 1.8(8)
C8 C9 C10 C11 -178.9(5)
C9 C10 C11 C12 179.1(5)
C9 C10 C11 C16 -2.5(8)
C10 C11 C12 C13 178.7(5)
C16 C11 C12 C13 0.3(8)
C11 C12 C13 C14 -0.8(8)
C12 C13 C14 C15 -0.4(8)
C12 C13 C14 C19 -178.6(5)
C13 C14 C15 C16 2.1(9)
C19 C14 C15 C16 -179.8(5)
C14 C15 C16 C17 178.7(6)
C14 C15 C16 C11 -2.5(8)
C12 C11 C16 C15 1.3(8)
C10 C11 C16 C15 -177.2(5)
C12 C11 C16 C17 -179.8(5)
C10 C11 C16 C17 1.7(8)
C15 C16 C17 C18 178.5(6)
C11 C16 C17 C18 -0.3(9)
C16 C17 C18 C9 -0.4(11)
C10 C9 C18 C17 -0.3(9)
C8 C9 C18 C17 -179.7(6)
C20 N5 C19 C14 -89.0(6)
N6 N5 C19 C14 85.8(5)
C15 C14 C19 N5 -58.3(7)
C13 C14 C19 N5 119.8(5)
N6 N5 C20 C21 0.0(6)
C19 N5 C20 C21 175.1(4)
N5 C20 C21 N7 -0.8(5)
N5 C20 C21 C22 179.9(5)
N6 N7 C21 C20 1.4(5)
Fe2 N7 C21 C20 177.3(3)
N6 N7 C21 C22 -179.2(4)
Fe2 N7 C21 C22 -3.2(5)
C26 N8 C22 C23 0.2(7)
Fe2 N8 C22 C23 177.8(4)
C26 N8 C22 C21 180.0(4)
Fe2 N8 C22 C21 -2.4(5)
C20 C21 C22 N8 -177.1(5)
N7 C21 C22 N8 3.7(6)
C20 C21 C22 C23 2.7(10)
N7 C21 C22 C23 -176.6(5)
N8 C22 C23 C24 0.4(8)
C21 C22 C23 C24 -179.3(5)
C22 C23 C24 C25 -0.5(9)
C23 C24 C25 C26 0.0(9)
C22 N8 C26 C25 -0.8(8)
Fe2 N8 C26 C25 -178.0(4)
C24 C25 C26 N8 0.7(9)
C31 N9 C27 C28 -3.3(7)
Fe1 N9 C27 C28 178.2(4)
N9 C27 C28 C29 3.9(8)
C27 C28 C29 C30 -3.3(8)
C28 C29 C30 C31 2.2(8)
C27 N9 C31 C30 2.1(7)
Fe1 N9 C31 C30 -179.2(4)
C27 N9 C31 C32 -179.5(4)
Fe1 N9 C31 C32 -0.9(5)
C29 C30 C31 N9 -1.7(8)
C29 C30 C31 C32 -179.8(5)
N11 N10 C32 C33 0.5(5)
Fe1 N10 C32 C33 179.6(3)
N11 N10 C32 C31 -178.4(4)
Fe1 N10 C32 C31 0.8(5)
N9 C31 C32 N10 0.1(6)
C30 C31 C32 N10 178.3(4)
N9 C31 C32 C33 -178.3(5)
C30 C31 C32 C33 -0.1(9)
N11 N12 C33 C32 0.3(5)
C34 N12 C33 C32 176.2(4)
N10 C32 C33 N12 -0.5(5)
C31 C32 C33 N12 178.0(5)
C33 N12 C34 C35 -99.0(6)
N11 N12 C34 C35 76.8(5)
N12 C34 C35 C36 90.1(5)
N12 C34 C35 C44 -86.1(6)
C44 C35 C36 C37 0.1(7)
C34 C35 C36 C37 -176.2(4)
C35 C36 C37 C42 0.0(7)
C35 C36 C37 C38 177.4(5)
C36 C37 C38 C39 -176.4(5)
C42 C37 C38 C39 1.1(7)
C37 C38 C39 C40 -1.4(8)
C38 C39 C40 C41 0.4(8)
C38 C39 C40 C45 178.6(5)
C39 C40 C41 C42 1.0(8)
C45 C40 C41 C42 -177.1(5)
C40 C41 C42 C37 -1.4(7)
C40 C41 C42 C43 178.0(5)
C36 C37 C42 C41 177.8(4)
C38 C37 C42 C41 0.3(7)
C36 C37 C42 C43 -1.6(7)
C38 C37 C42 C43 -179.1(4)
C41 C42 C43 C44 -176.3(5)
C37 C42 C43 C44 3.2(7)
C42 C43 C44 C35 -3.2(8)
C36 C35 C44 C43 1.5(8)
C34 C35 C44 C43 177.8(5)
N14 N13 C45 C40 95.0(6)
C46 N13 C45 C40 -82.3(6)
C41 C40 C45 N13 -51.0(7)
C39 C40 C45 N13 130.9(5)
N14 N13 C46 C47 1.5(5)
C45 N13 C46 C47 179.1(5)
N13 C46 C47 N15 -1.2(5)
N13 C46 C47 C48 -179.8(6)
N14 N15 C47 C46 0.6(6)
Fe2 N15 C47 C46 178.9(3)
N14 N15 C47 C48 179.5(4)
Fe2 N15 C47 C48 -2.2(5)
C52 N16 C48 C49 -0.1(7)
Fe2 N16 C48 C49 178.8(4)
C52 N16 C48 C47 -179.4(4)
Fe2 N16 C48 C47 -0.4(5)
C46 C47 C48 N16 -179.8(6)
N15 C47 C48 N16 1.7(6)
C46 C47 C48 C49 0.9(10)
N15 C47 C48 C49 -177.6(5)
N16 C48 C49 C50 0.2(8)
C47 C48 C49 C50 179.3(5)
C48 C49 C50 C51 0.4(8)
C49 C50 C51 C52 -1.0(9)
C48 N16 C52 C51 -0.5(7)
Fe2 N16 C52 C51 -179.3(4)
C50 C51 C52 N16 1.0(9)
C57 N17 C53 C54 0.6(8)
Fe1 N17 C53 C54 -173.6(4)
N17 C53 C54 C55 -0.6(9)
C53 C54 C55 C56 1.3(10)
C54 C55 C56 C57 -2.0(9)
C53 N17 C57 C56 -1.3(7)
Fe1 N17 C57 C56 173.6(4)
C53 N17 C57 C58 178.9(4)
Fe1 N17 C57 C58 -6.2(5)
C55 C56 C57 N17 2.0(8)
C55 C56 C57 C58 -178.2(5)
N19 N18 C58 C59 0.3(5)
Fe1 N18 C58 C59 -179.5(3)
N19 N18 C58 C57 -176.1(4)
Fe1 N18 C58 C57 4.1(6)
N17 C57 C58 N18 1.5(6)
C56 C57 C58 N18 -178.3(5)
N17 C57 C58 C59 -173.4(6)
C56 C57 C58 C59 6.8(10)
N19 N20 C59 C58 0.1(6)
C60 N20 C59 C58 -179.9(5)
N18 C58 C59 N20 -0.2(5)
C57 C58 C59 N20 175.0(6)
C59 N20 C60 C61 -103.0(6)
N19 N20 C60 C61 76.9(6)
N20 C60 C61 C62 58.4(7)
N20 C60 C61 C70 -124.6(6)
C70 C61 C62 C63 1.1(9)
C60 C61 C62 C63 178.1(5)
C61 C62 C63 C68 -2.6(10)
C61 C62 C63 C64 179.2(7)
C68 C63 C64 C65 -4.7(12)
C62 C63 C64 C65 173.6(7)
C63 C64 C65 C66 3.3(13)
C64 C65 C66 C67 0.7(11)
C64 C65 C66 C71 -179.5(7)
C65 C66 C67 C68 -3.3(9)
C71 C66 C67 C68 177.0(5)
C62 C63 C68 C69 2.7(9)
C64 C63 C68 C69 -178.9(7)
C62 C63 C68 C67 -176.1(5)
C64 C63 C68 C67 2.2(9)
C66 C67 C68 C63 1.8(8)
C66 C67 C68 C69 -177.0(6)
C63 C68 C69 C70 -1.5(10)
C67 C68 C69 C70 177.3(6)
C68 C69 C70 C61 0.1(11)
C62 C61 C70 C69 0.2(10)
C60 C61 C70 C69 -176.9(6)
C72 N21 C71 C66 -98.3(6)
N22 N21 C71 C66 82.7(6)
C67 C66 C71 N21 -5.6(8)
C65 C66 C71 N21 174.7(6)
N22 N21 C72 C73 0.6(6)
C71 N21 C72 C73 -178.5(5)
N22 N23 C73 C72 -0.4(5)
Fe2 N23 C73 C72 176.2(3)
N22 N23 C73 C74 -176.0(4)
Fe2 N23 C73 C74 0.6(6)
N21 C72 C73 N23 -0.1(6)
N21 C72 C73 C74 174.2(6)
C78 N24 C74 C75 -2.1(7)
Fe2 N24 C74 C75 177.8(4)
C78 N24 C74 C73 177.8(4)
Fe2 N24 C74 C73 -2.3(5)
N23 C73 C74 N24 1.2(6)
C72 C73 C74 N24 -172.8(6)
N23 C73 C74 C75 -179.0(5)
C72 C73 C74 C75 7.1(10)
N24 C74 C75 C76 1.8(8)
C73 C74 C75 C76 -178.0(5)
C74 C75 C76 C77 0.0(8)
C75 C76 C77 C78 -1.4(9)
C74 N24 C78 C77 0.6(8)
Fe2 N24 C78 C77 -179.3(4)
C76 C77 C78 N24 1.2(9)
F15A B4A F13 B4B 176(4)
F14 B4A F13 B4B -53(3)
F16 B4A F13 B4B 63(3)
F15B B4A F13 B4B 2(4)
F13 B4A F14 B4B 68(4)
F15A B4A F14 B4B -166(4)
F16 B4A F14 B4B -53(4)
F15B B4A F14 B4B 14(4)
F13 B4A F16 B4B -76(4)
F15A B4A F16 B4B 169(4)
F14 B4A F16 B4B 49(4)
F15B B4A F16 B4B -18(4)
F13 B4A F15B B4B -173(12)
F15A B4A F15B B4B 135(16)
F14 B4A F15B B4B -43(11)
F16 B4A F15B B4B 66(11)
F13 B4A B4B F14 -124.0(19)
F15A B4A B4B F14 72(17)
F16 B4A B4B F14 121(3)
F15B B4A B4B F14 -131(12)
F13 B4A B4B F15B 7(11)
F15A B4A B4B F15B -157(8)
F14 B4A B4B F15B 131(12)
F16 B4A B4B F15B -108(11)
F13 B4A B4B F16 114.7(14)
F15A B4A B4B F16 -49(17)
F14 B4A B4B F16 -121(3)
F15B B4A B4B F16 108(11)
F15A B4A B4B F13 -164(16)
F14 B4A B4B F13 124.0(19)
F16 B4A B4B F13 -114.7(14)
F15B B4A B4B F13 -7(11)
B4A F14 B4B F15B -159(6)
B4A F14 B4B F16 87(5)
B4A F14 B4B F13 -63(4)
B4A F15B B4B F14 129(13)
B4A F15B B4B F16 -104(12)
B4A F15B B4B F13 6(10)
B4A F16 B4B F14 -91(5)
B4A F16 B4B F15B 154(5)
B4A F16 B4B F13 63(3)
B4A F13 B4B F14 77(4)
B4A F13 B4B F15B -177(5)
B4A F13 B4B F16 -75(4)

loop_
_platon_squeeze_void_nr
_platon_squeeze_void_average_x
_platon_squeeze_void_average_y
_platon_squeeze_void_average_z
_platon_squeeze_void_volume
_platon_squeeze_void_count_electrons
_platon_squeeze_void_content
1 -0.011 0.005 -0.017 5771 1231 ' '
2 0.100 0.264 0.144 10 1 ' '
3 0.600 0.764 0.144 10 1 ' '
4 0.358 0.770 0.151 10 1 ' '
5 0.858 0.270 0.151 10 1 ' '
6 0.142 0.270 0.349 10 0 ' '
7 0.642 0.770 0.349 10 0 ' '
8 0.400 0.764 0.356 10 0 ' '
9 0.900 0.264 0.356 10 0 ' '
10 0.100 0.736 0.644 10 1 ' '
11 0.600 0.236 0.644 10 1 ' '
12 0.358 0.230 0.651 10 1 ' '
13 0.858 0.730 0.651 10 1 ' '
14 0.142 0.730 0.849 10 0 ' '
15 0.642 0.230 0.849 10 0 ' '
16 0.400 0.236 0.856 10 0 ' '
17 0.900 0.736 0.856 10 0 ' '
